data_4076013
loop_
_publ_author_name
'Kohl, Gerald'
'Rudolph, Ralph'
'Pritzkow, Hans'
'Enders, Markus'

_publ_section_title
;
 Catalytic C&#x2212;H Activation of Hydrocarbons by Rhodium(I) and
 Iridium(I) Complexes with Hemilabile Quinolyl-Cp Ligands&#x2020;
;
_journal_issue 20
_journal_name_full Organometallics
_journal_page_first 4774
_journal_paper_doi 10.1021/om050438d
_journal_volume 24
_journal_year 2005
_chemical_formula_moiety 'C18 H18 Ir N'
_chemical_formula_sum 'C18 H18 Ir N'
_chemical_formula_weight 440.53
_chemical_name_systematic
; 
 ? 
;
_space_group_IT_number 14
_symmetry_cell_setting monoclinic
_symmetry_space_group_name_Hall '-P 2yn'
_symmetry_space_group_name_H-M 'P 1 21/n 1'
_atom_sites_solution_hydrogens mixed
_atom_sites_solution_primary direct
_atom_sites_solution_secondary difmap
_audit_creation_method SHELXL-97
_cell_angle_alpha 90.00
_cell_angle_beta 93.5930(10)
_cell_angle_gamma 90.00
_cell_formula_units_Z 8
_cell_length_a 14.5137(8)
_cell_length_b 6.9902(4)
_cell_length_c 27.8759(15)
_cell_measurement_temperature 103(2)
_cell_volume 2822.6(3)
_computing_cell_refinement 'Bruker SAINT'
_computing_data_collection 'Bruker SMART'
_computing_data_reduction 'Bruker SAINT'
_computing_molecular_graphics 'Bruker SHELXTL'
_computing_publication_material 'SHELXL-97 (Sheldrick, 1997)'
_computing_structure_refinement 'SHELXL-97 (Sheldrick, 1997)'
_computing_structure_solution 'SHELXS-97 (Sheldrick, 1990)'
_diffrn_ambient_temperature 103(2)
_diffrn_measured_fraction_theta_full 0.989
_diffrn_measured_fraction_theta_max 0.970
_diffrn_measurement_device_type 'CCD area detector'
_diffrn_measurement_method \w-scans
_diffrn_radiation_monochromator graphite
_diffrn_radiation_source 'fine-focus sealed tube'
_diffrn_radiation_type MoK\a
_diffrn_radiation_wavelength 0.71073
_diffrn_reflns_av_R_equivalents 0.0304
_diffrn_reflns_av_sigmaI/netI 0.0364
_diffrn_reflns_limit_h_max 21
_diffrn_reflns_limit_h_min -18
_diffrn_reflns_limit_k_max 10
_diffrn_reflns_limit_k_min -10
_diffrn_reflns_limit_l_max 41
_diffrn_reflns_limit_l_min -38
_diffrn_reflns_number 24556
_diffrn_reflns_theta_full 31.00
_diffrn_reflns_theta_max 32.04
_diffrn_reflns_theta_min 1.54
_exptl_absorpt_coefficient_mu 9.449
_exptl_absorpt_correction_T_max 1.000
_exptl_absorpt_correction_T_min 0.295
_exptl_absorpt_correction_type multi-scan
_exptl_absorpt_process_details SADABS
_exptl_crystal_colour red
_exptl_crystal_density_diffrn 2.073
_exptl_crystal_density_method 'not measured'
_exptl_crystal_description prism
_exptl_crystal_F_000 1680
_exptl_crystal_size_max 0.36
_exptl_crystal_size_mid 0.10
_exptl_crystal_size_min 0.07
_refine_diff_density_max 4.048
_refine_diff_density_min -3.618
_refine_diff_density_rms 0.235
_refine_ls_extinction_method none
_refine_ls_goodness_of_fit_ref 1.156
_refine_ls_hydrogen_treatment mixed
_refine_ls_matrix_type full
_refine_ls_number_parameters 426
_refine_ls_number_reflns 9540
_refine_ls_number_restraints 0
_refine_ls_restrained_S_all 1.156
_refine_ls_R_factor_all 0.0471
_refine_ls_R_factor_gt 0.0408
_refine_ls_shift/su_max 0.001
_refine_ls_shift/su_mean 0.000
_refine_ls_structure_factor_coef Fsqd
_refine_ls_weighting_details 'calc w=1/[\s^2^(Fo^2^)+(0.0037P)^2^+33.3541P] where P=(Fo^2^+2Fc^2^)/3'
_refine_ls_weighting_scheme calc
_refine_ls_wR_factor_gt 0.0825
_refine_ls_wR_factor_ref 0.0846
_reflns_number_gt 8594
_reflns_number_total 9540
_reflns_threshold_expression >2sigma(I)
_cod_data_source_file om050438dsi20050601_105628.cif
_cod_data_source_block gko43
_cod_depositor_comments
;
The following automatic conversions were performed:

'_symmetry_cell_setting' value 'Monoclinic' changed to 'monoclinic'
according to /home/saulius/struct/CIF-dictionaries/cif_core.dic
dictionary named 'cif_core.dic' version 2.4.1 from 2010-06-29.

Automatic conversion script
Id: cif_fix_values 1715 2011-07-08 13:25:40Z adriana 

The following automatic conversions were performed:

'_atom_sites_solution_hydrogens' value 'difmap and geom' was changed
to 'mixed'.

Automatic conversion script
Id: cif_fix_values 6452 2018-10-05 10:23:21Z andrius 
;
_cod_original_sg_symbol_H-M P2(1)/n
_cod_database_code 4076013

loop_
_symmetry_equiv_pos_as_xyz
'x, y, z'
'-x+1/2, y+1/2, -z+1/2'
'-x, -y, -z'
'x-1/2, -y-1/2, z-1/2'

loop_
_atom_site_label
_atom_site_type_symbol
_atom_site_fract_x
_atom_site_fract_y
_atom_site_fract_z
_atom_site_U_iso_or_equiv
_atom_site_adp_type
_atom_site_occupancy
_atom_site_symmetry_multiplicity
_atom_site_calc_flag
_atom_site_refinement_flags
Ir1 Ir 0.927940(14) 0.82378(3) 0.182158(7) 0.01369(5) Uani 1 1 d .
Ir2 Ir 0.371110(14) 0.63250(3) 0.163236(7) 0.01382(5) Uani 1 1 d .
N1 N 0.8822(4) 1.1233(8) 0.03869(18) 0.0281(11) Uani 1 1 d .
N2 N 0.3782(3) 0.3768(7) 0.01846(16) 0.0173(8) Uani 1 1 d .
C1 C 0.7955(4) 1.1095(8) 0.1105(2) 0.0204(10) Uani 1 1 d .
C2 C 0.7954(5) 1.1241(8) 0.0600(2) 0.0251(12) Uani 1 1 d .
C3 C 0.8772(5) 1.1334(10) -0.0088(2) 0.0302(14) Uani 1 1 d .
H3 H 0.9342 1.1298 -0.0238 0.032(5) Uiso 1 1 calc R
C4 C 0.7974(7) 1.1487(11) -0.0392(3) 0.045(2) Uani 1 1 d .
H4 H 0.8008 1.1585 -0.0730 0.032(5) Uiso 1 1 calc R
C5 C 0.7169(7) 1.1492(10) -0.0194(2) 0.041(2) Uani 1 1 d .
H5 H 0.6617 1.1590 -0.0395 0.032(5) Uiso 1 1 calc R
C6 C 0.7117(5) 1.1356(9) 0.0301(2) 0.0272(13) Uani 1 1 d .
C7 C 0.6267(5) 1.1372(10) 0.0536(3) 0.0403(18) Uani 1 1 d .
H7 H 0.5700 1.1491 0.0349 0.032(5) Uiso 1 1 calc R
C8 C 0.6255(4) 1.1221(9) 0.1018(3) 0.0278(13) Uani 1 1 d .
H8 H 0.5687 1.1194 0.1169 0.032(5) Uiso 1 1 calc R
C9 C 0.7102(4) 1.1105(9) 0.1291(3) 0.0290(13) Uani 1 1 d .
H9 H 0.7082 1.1027 0.1631 0.032(5) Uiso 1 1 calc R
C10 C 0.8814(4) 1.0936(8) 0.1419(2) 0.0208(11) Uani 1 1 d .
C11 C 0.8840(4) 1.1188(9) 0.1932(2) 0.0253(12) Uani 1 1 d .
H11 H 0.8318 1.1422 0.2113 0.032(5) Uiso 1 1 calc R
C12 C 0.9764(5) 1.1034(8) 0.2129(2) 0.0281(13) Uani 1 1 d .
H12 H 0.9969 1.1206 0.2456 0.032(5) Uiso 1 1 calc R
C13 C 1.0316(4) 1.0584(9) 0.1752(2) 0.0237(11) Uani 1 1 d .
H13 H 1.0963 1.0363 0.1782 0.032(5) Uiso 1 1 calc R
C14 C 0.9749(4) 1.0511(8) 0.1315(2) 0.0214(11) Uani 1 1 d .
H14 H 0.9956 1.0227 0.1007 0.032(5) Uiso 1 1 calc R
C15 C 0.8488(5) 0.7039(10) 0.2357(2) 0.0273(12) Uani 1 1 d .
C16 C 0.8059(4) 0.6640(9) 0.1893(2) 0.0249(12) Uani 1 1 d .
C17 C 1.0168(4) 0.5848(9) 0.1918(2) 0.0216(11) Uani 1 1 d .
C18 C 0.9787(5) 0.5898(8) 0.1432(2) 0.0220(11) Uani 1 1 d .
C21 C 0.2584(4) 0.3721(7) 0.07544(18) 0.0157(9) Uani 1 1 d .
C22 C 0.2862(4) 0.3710(8) 0.0272(2) 0.0173(9) Uani 1 1 d .
C23 C 0.4018(4) 0.3749(9) -0.02649(19) 0.0192(10) Uani 1 1 d .
H23 H 0.4657 0.3815 -0.0319 0.032(5) Uiso 1 1 calc R
C24 C 0.3389(4) 0.3638(8) -0.06720(19) 0.0203(10) Uani 1 1 d .
H24 H 0.3600 0.3604 -0.0988 0.032(5) Uiso 1 1 calc R
C25 C 0.2464(4) 0.3581(8) -0.05974(19) 0.0201(10) Uani 1 1 d .
H25 H 0.2021 0.3515 -0.0863 0.032(5) Uiso 1 1 calc R
C26 C 0.2173(4) 0.3623(8) -0.01192(19) 0.0175(9) Uani 1 1 d .
C27 C 0.1230(4) 0.3578(9) -0.0029(2) 0.0219(11) Uani 1 1 d .
H27 H 0.0774 0.3537 -0.0289 0.032(5) Uiso 1 1 calc R
C28 C 0.0972(4) 0.3596(9) 0.0439(2) 0.0229(11) Uani 1 1 d .
H28 H 0.0337 0.3564 0.0502 0.032(5) Uiso 1 1 calc R
C29 C 0.1650(4) 0.3660(9) 0.0821(2) 0.0221(11) Uani 1 1 d .
H29 H 0.1456 0.3663 0.1141 0.032(5) Uiso 1 1 calc R
C30 C 0.3253(4) 0.3762(7) 0.11780(18) 0.0157(9) Uani 1 1 d .
C31 C 0.2997(4) 0.3559(7) 0.16713(19) 0.0196(10) Uani 1 1 d .
H31 H 0.2384 0.3518 0.1772 0.032(5) Uiso 1 1 calc R
C32 C 0.3820(5) 0.3430(8) 0.1979(2) 0.0249(12) Uani 1 1 d .
H32 H 0.3848 0.3228 0.2316 0.032(5) Uiso 1 1 calc R
C33 C 0.4583(5) 0.3653(9) 0.1695(2) 0.0245(12) Uani 1 1 d .
H33 H 0.5214 0.3650 0.1808 0.032(5) Uiso 1 1 calc R
C34 C 0.4238(4) 0.3886(8) 0.12048(19) 0.0189(10) Uani 1 1 d .
H34 H 0.4606 0.4091 0.0940 0.032(5) Uiso 1 1 calc R
C35 C 0.2993(5) 0.7809(11) 0.2155(3) 0.0332(15) Uani 1 1 d .
C36 C 0.2581(4) 0.8167(10) 0.1685(3) 0.0285(13) Uani 1 1 d .
C37 C 0.4774(5) 0.8401(10) 0.1736(2) 0.0259(12) Uani 1 1 d .
C38 C 0.4355(4) 0.8543(8) 0.1258(2) 0.0211(11) Uani 1 1 d .
H15A H 0.881(5) 0.603(10) 0.255(2) 0.017(17) Uiso 1 1 d .
H15B H 0.827(6) 0.797(13) 0.255(3) 0.03(2) Uiso 1 1 d .
H16A H 0.809(6) 0.532(14) 0.177(3) 0.05(3) Uiso 1 1 d .
H16B H 0.744(6) 0.742(13) 0.179(3) 0.04(2) Uiso 1 1 d .
H17A H 1.002(5) 0.507(11) 0.212(3) 0.025(19) Uiso 1 1 d .
H17B H 1.079(5) 0.616(10) 0.199(2) 0.014(16) Uiso 1 1 d .
H18A H 0.937(5) 0.489(10) 0.133(2) 0.016(16) Uiso 1 1 d .
H18B H 1.018(4) 0.628(9) 0.119(2) 0.010(15) Uiso 1 1 d .
H35A H 0.260(6) 0.691(14) 0.234(3) 0.04(3) Uiso 1 1 d .
H35B H 0.332(6) 0.888(14) 0.233(3) 0.05(3) Uiso 1 1 d .
H36A H 0.264(6) 0.926(13) 0.155(3) 0.03(2) Uiso 1 1 d .
H36B H 0.193(6) 0.751(13) 0.156(3) 0.04(2) Uiso 1 1 d .
H37A H 0.538(5) 0.775(12) 0.175(3) 0.03(2) Uiso 1 1 d .
H37B H 0.468(5) 0.932(11) 0.199(3) 0.024(19) Uiso 1 1 d .
H38A H 0.465(5) 0.798(10) 0.099(3) 0.020(17) Uiso 1 1 d .
H38B H 0.401(7) 0.969(15) 0.118(3) 0.05(3) Uiso 1 1 d .

loop_
_atom_site_aniso_label
_atom_site_aniso_U_11
_atom_site_aniso_U_22
_atom_site_aniso_U_33
_atom_site_aniso_U_23
_atom_site_aniso_U_13
_atom_site_aniso_U_12
Ir1 0.01648(9) 0.01041(8) 0.01395(8) -0.00039(6) -0.00097(6) 0.00058(6)
Ir2 0.01758(9) 0.01226(8) 0.01172(8) -0.00165(6) 0.00174(6) -0.00102(7)
N1 0.045(3) 0.025(3) 0.015(2) 0.0000(18) 0.001(2) -0.011(2)
N2 0.018(2) 0.019(2) 0.0145(19) -0.0011(16) 0.0001(16) -0.0028(17)
C1 0.021(2) 0.016(2) 0.024(3) 0.0008(19) 0.001(2) 0.0005(19)
C2 0.035(3) 0.014(2) 0.025(3) 0.000(2) -0.012(2) 0.003(2)
C3 0.049(4) 0.031(3) 0.011(2) 0.001(2) 0.008(2) -0.009(3)
C4 0.078(6) 0.028(4) 0.025(3) 0.004(3) -0.012(4) -0.007(4)
C5 0.078(6) 0.025(3) 0.019(3) 0.000(2) -0.020(3) -0.003(3)
C6 0.030(3) 0.014(2) 0.035(3) 0.005(2) -0.014(3) -0.002(2)
C7 0.029(3) 0.021(3) 0.068(5) -0.002(3) -0.018(3) 0.003(3)
C8 0.017(3) 0.021(3) 0.045(4) 0.003(3) 0.002(2) 0.003(2)
C9 0.020(3) 0.016(3) 0.052(4) 0.005(3) 0.006(3) 0.000(2)
C10 0.022(3) 0.015(2) 0.025(3) 0.0026(19) -0.006(2) 0.0032(19)
C11 0.028(3) 0.021(3) 0.027(3) -0.001(2) 0.006(2) 0.002(2)
C12 0.045(4) 0.013(3) 0.025(3) -0.005(2) -0.002(3) -0.008(2)
C13 0.021(3) 0.019(3) 0.031(3) 0.007(2) -0.009(2) -0.003(2)
C14 0.033(3) 0.015(2) 0.017(2) 0.0049(18) 0.006(2) 0.000(2)
C15 0.028(3) 0.031(3) 0.024(3) 0.003(2) 0.006(2) -0.001(2)
C16 0.027(3) 0.020(3) 0.028(3) 0.003(2) 0.005(2) -0.005(2)
C17 0.021(3) 0.018(3) 0.025(3) 0.001(2) -0.002(2) 0.003(2)
C18 0.034(3) 0.010(2) 0.022(3) -0.0034(18) 0.001(2) 0.003(2)
C21 0.019(2) 0.013(2) 0.015(2) 0.0001(17) 0.0000(18) 0.0018(18)
C22 0.015(2) 0.015(2) 0.022(2) 0.0083(18) -0.0010(18) 0.0002(18)
C23 0.017(2) 0.026(3) 0.015(2) -0.0017(19) 0.0013(18) 0.000(2)
C24 0.028(3) 0.020(3) 0.013(2) -0.0015(18) -0.0001(19) -0.003(2)
C25 0.027(3) 0.018(2) 0.015(2) 0.0001(18) -0.0061(19) -0.002(2)
C26 0.021(2) 0.015(2) 0.016(2) -0.0004(18) -0.0032(18) 0.0023(19)
C27 0.020(2) 0.023(3) 0.022(3) -0.001(2) -0.004(2) 0.004(2)
C28 0.013(2) 0.027(3) 0.029(3) 0.001(2) 0.001(2) 0.001(2)
C29 0.023(3) 0.024(3) 0.019(2) 0.001(2) 0.004(2) 0.005(2)
C30 0.024(2) 0.010(2) 0.013(2) -0.0005(16) 0.0006(18) 0.0007(18)
C31 0.034(3) 0.010(2) 0.016(2) -0.0001(17) 0.004(2) -0.008(2)
C32 0.043(4) 0.019(3) 0.012(2) 0.0011(19) -0.003(2) -0.001(2)
C33 0.033(3) 0.019(3) 0.020(3) -0.004(2) -0.009(2) 0.011(2)
C34 0.023(3) 0.020(3) 0.013(2) -0.0043(18) -0.0009(19) 0.007(2)
C35 0.032(3) 0.039(4) 0.029(3) -0.016(3) 0.011(3) -0.001(3)
C36 0.022(3) 0.022(3) 0.042(4) -0.006(3) 0.009(3) 0.002(2)
C37 0.031(3) 0.026(3) 0.020(3) 0.003(2) -0.004(2) -0.014(2)
C38 0.025(3) 0.018(3) 0.021(3) 0.003(2) 0.002(2) -0.007(2)

loop_
_atom_type_symbol
_atom_type_description
_atom_type_scat_dispersion_real
_atom_type_scat_dispersion_imag
_atom_type_scat_source
C C 0.0033 0.0016 'International Tables Vol C Tables 4.2.6.8 and 6.1.1.4'
H H 0.0000 0.0000 'International Tables Vol C Tables 4.2.6.8 and 6.1.1.4'
N N 0.0061 0.0033 'International Tables Vol C Tables 4.2.6.8 and 6.1.1.4'
Ir Ir -1.4442 7.9887 'International Tables Vol C Tables 4.2.6.8 and 6.1.1.4'

loop_
_geom_angle_atom_site_label_1
_geom_angle_atom_site_label_2
_geom_angle_atom_site_label_3
_geom_angle
C15 Ir1 C16 39.4(3)
C15 Ir1 C17 87.2(3)
C16 Ir1 C17 94.5(2)
C15 Ir1 C18 106.1(3)
C16 Ir1 C18 87.8(3)
C17 Ir1 C18 39.5(2)
C15 Ir1 C11 95.7(3)
C16 Ir1 C11 103.4(2)
C17 Ir1 C11 155.1(2)
C18 Ir1 C11 156.0(2)
C15 Ir1 C12 104.4(3)
C16 Ir1 C12 132.3(3)
C17 Ir1 C12 117.9(3)
C18 Ir1 C12 139.6(3)
C11 Ir1 C12 37.5(3)
C15 Ir1 C13 138.5(3)
C16 Ir1 C13 164.9(2)
C17 Ir1 C13 100.5(2)
C18 Ir1 C13 105.3(2)
C11 Ir1 C13 61.7(2)
C12 Ir1 C13 36.3(2)
C15 Ir1 C14 156.8(2)
C16 Ir1 C14 135.9(2)
C17 Ir1 C14 115.4(2)
C18 Ir1 C14 95.4(2)
C11 Ir1 C14 61.7(2)
C12 Ir1 C14 61.5(2)
C13 Ir1 C14 37.0(2)
C15 Ir1 C10 121.3(2)
C16 Ir1 C10 105.1(2)
C17 Ir1 C10 151.2(2)
C18 Ir1 C10 119.3(2)
C11 Ir1 C10 37.6(2)
C12 Ir1 C10 62.6(2)
C13 Ir1 C10 62.0(2)
C14 Ir1 C10 36.9(2)
C36 Ir2 C35 39.6(3)
C36 Ir2 C38 87.5(3)
C35 Ir2 C38 103.4(3)
C36 Ir2 C37 97.8(3)
C35 Ir2 C37 87.5(3)
C38 Ir2 C37 39.5(2)
C36 Ir2 C31 99.4(3)
C35 Ir2 C31 98.2(3)
C38 Ir2 C31 153.1(2)
C37 Ir2 C31 159.1(2)
C36 Ir2 C34 143.0(2)
C35 Ir2 C34 159.8(3)
C38 Ir2 C34 96.8(2)
C37 Ir2 C34 108.8(3)
C31 Ir2 C34 62.3(2)
C36 Ir2 C32 123.9(3)
C35 Ir2 C32 99.8(3)
C38 Ir2 C32 148.3(3)
C37 Ir2 C32 121.8(2)
C31 Ir2 C32 37.5(2)
C34 Ir2 C32 61.7(2)
C36 Ir2 C33 160.0(3)
C35 Ir2 C33 130.6(3)
C38 Ir2 C33 112.4(3)
C37 Ir2 C33 99.0(3)
C31 Ir2 C33 62.1(2)
C34 Ir2 C33 37.21(19)
C32 Ir2 C33 36.5(2)
C36 Ir2 C30 108.7(2)
C35 Ir2 C30 129.2(3)
C38 Ir2 C30 115.2(2)
C37 Ir2 C30 143.1(2)
C31 Ir2 C30 37.93(18)
C34 Ir2 C30 36.9(2)
C32 Ir2 C30 62.5(2)
C33 Ir2 C30 62.2(2)
C3 N1 C2 114.9(6)
C23 N2 C22 118.8(5)
C9 C1 C2 115.7(6)
C9 C1 C10 121.4(6)
C2 C1 C10 122.9(5)
C1 C2 N1 118.0(5)
C1 C2 C6 122.1(6)
N1 C2 C6 119.9(6)
N1 C3 C4 127.1(7)
N1 C3 H3 116.5
C4 C3 H3 116.5
C5 C4 C3 118.0(7)
C5 C4 H4 121.0
C3 C4 H4 121.0
C4 C5 C6 121.2(7)
C4 C5 H5 119.4
C6 C5 H5 119.4
C5 C6 C2 118.9(7)
C5 C6 C7 123.8(7)
C2 C6 C7 117.2(6)
C8 C7 C6 121.4(6)
C8 C7 H7 119.3
C6 C7 H7 119.3
C7 C8 C9 118.6(6)
C7 C8 H8 120.7
C9 C8 H8 120.7
C1 C9 C8 124.9(7)
C1 C9 H9 117.5
C8 C9 H9 117.5
C14 C10 C11 105.1(5)
C14 C10 C1 131.7(5)
C11 C10 C1 123.2(5)
C14 C10 Ir1 70.9(3)
C11 C10 Ir1 67.9(3)
C1 C10 Ir1 124.5(4)
C12 C11 C10 109.8(5)
C12 C11 Ir1 72.9(3)
C10 C11 Ir1 74.6(3)
C12 C11 H11 125.1
C10 C11 H11 125.1
Ir1 C11 H11 119.1
C13 C12 C11 107.5(5)
C13 C12 Ir1 72.3(3)
C11 C12 Ir1 69.6(3)
C13 C12 H12 126.3
C11 C12 H12 126.3
Ir1 C12 H12 123.5
C12 C13 C14 108.8(5)
C12 C13 Ir1 71.3(3)
C14 C13 Ir1 72.1(3)
C12 C13 H13 125.6
C14 C13 H13 125.6
Ir1 C13 H13 122.6
C13 C14 C10 108.8(5)
C13 C14 Ir1 70.9(3)
C10 C14 Ir1 72.2(3)
C13 C14 H14 125.6
C10 C14 H14 125.6
Ir1 C14 H14 123.0
C16 C15 Ir1 70.3(3)
C16 C15 H15A 121(4)
Ir1 C15 H15A 114(4)
C16 C15 H15B 122(5)
Ir1 C15 H15B 111(5)
H15A C15 H15B 111(6)
C15 C16 Ir1 70.2(4)
C15 C16 H16A 119(5)
Ir1 C16 H16A 113(5)
C15 C16 H16B 117(4)
Ir1 C16 H16B 114(5)
H16A C16 H16B 116(7)
C18 C17 Ir1 70.4(3)
C18 C17 H17A 125(5)
Ir1 C17 H17A 115(5)
C18 C17 H17B 121(4)
Ir1 C17 H17B 114(4)
H17A C17 H17B 106(6)
C17 C18 Ir1 70.1(3)
C17 C18 H18A 117(4)
Ir1 C18 H18A 119(4)
C17 C18 H18B 118(4)
Ir1 C18 H18B 113(4)
H18A C18 H18B 113(6)
C29 C21 C22 117.7(5)
C29 C21 C30 119.5(5)
C22 C21 C30 122.7(5)
N2 C22 C21 120.2(5)
N2 C22 C26 120.4(5)
C21 C22 C26 119.4(5)
N2 C23 C24 124.7(5)
N2 C23 H23 117.6
C24 C23 H23 117.6
C25 C24 C23 118.0(5)
C25 C24 H24 121.0
C23 C24 H24 121.0
C24 C25 C26 119.5(5)
C24 C25 H25 120.3
C26 C25 H25 120.3
C27 C26 C25 121.0(5)
C27 C26 C22 120.4(5)
C25 C26 C22 118.6(5)
C28 C27 C26 119.5(5)
C28 C27 H27 120.3
C26 C27 H27 120.3
C27 C28 C29 120.0(5)
C27 C28 H28 120.0
C29 C28 H28 120.0
C21 C29 C28 123.0(5)
C21 C29 H29 118.5
C28 C29 H29 118.5
C34 C30 C31 105.7(5)
C34 C30 C21 130.3(5)
C31 C30 C21 123.9(5)
C34 C30 Ir2 70.5(3)
C31 C30 Ir2 68.4(3)
C21 C30 Ir2 127.9(4)
C32 C31 C30 108.6(5)
C32 C31 Ir2 72.9(3)
C30 C31 Ir2 73.6(3)
C32 C31 H31 125.7
C30 C31 H31 125.7
Ir2 C31 H31 119.6
C33 C32 C31 108.3(5)
C33 C32 Ir2 72.2(3)
C31 C32 Ir2 69.6(3)
C33 C32 H32 125.9
C31 C32 H32 125.9
Ir2 C32 H32 123.9
C32 C33 C34 107.9(5)
C32 C33 Ir2 71.3(3)
C34 C33 Ir2 70.8(3)
C32 C33 H33 126.0
C34 C33 H33 126.0
Ir2 C33 H33 123.5
C30 C34 C33 109.3(5)
C30 C34 Ir2 72.6(3)
C33 C34 Ir2 72.0(3)
C30 C34 H34 125.3
C33 C34 H34 125.3
Ir2 C34 H34 121.8
C36 C35 Ir2 69.5(4)
C36 C35 H35A 111(5)
Ir2 C35 H35A 111(5)
C36 C35 H35B 119(6)
Ir2 C35 H35B 117(5)
H35A C35 H35B 119(7)
C35 C36 Ir2 70.9(4)
C35 C36 H36A 121(6)
Ir2 C36 H36A 114(5)
C35 C36 H36B 122(5)
Ir2 C36 H36B 113(5)
H36A C36 H36B 110(7)
C38 C37 Ir2 70.0(3)
C38 C37 H37A 114(4)
Ir2 C37 H37A 109(5)
C38 C37 H37B 123(4)
Ir2 C37 H37B 114(4)
H37A C37 H37B 116(6)
C37 C38 Ir2 70.5(3)
C37 C38 H38A 120(4)
Ir2 C38 H38A 108(4)
C37 C38 H38B 117(6)
Ir2 C38 H38B 118(6)
H38A C38 H38B 115(7)

loop_
_geom_bond_atom_site_label_1
_geom_bond_atom_site_label_2
_geom_bond_distance
Ir1 C15 2.112(6)
Ir1 C16 2.113(6)
Ir1 C17 2.117(6)
Ir1 C18 2.121(5)
Ir1 C11 2.186(6)
Ir1 C12 2.230(6)
Ir1 C13 2.242(6)
Ir1 C14 2.258(5)
Ir1 C10 2.275(5)
Ir2 C36 2.097(6)
Ir2 C35 2.116(6)
Ir2 C38 2.118(5)
Ir2 C37 2.125(6)
Ir2 C31 2.200(5)
Ir2 C34 2.242(5)
Ir2 C32 2.244(6)
Ir2 C33 2.256(6)
Ir2 C30 2.270(5)
N1 C3 1.322(7)
N1 C2 1.425(9)
N2 C23 1.320(7)
N2 C22 1.372(7)
C1 C9 1.373(8)
C1 C2 1.412(8)
C1 C10 1.483(8)
C2 C6 1.433(8)
C3 C4 1.396(11)
C3 H3 0.9500
C4 C5 1.321(13)
C4 H4 0.9500
C5 C6 1.390(10)
C5 H5 0.9500
C6 C7 1.433(11)
C7 C8 1.347(11)
C7 H7 0.9500
C8 C9 1.409(9)
C8 H8 0.9500
C9 H9 0.9500
C10 C14 1.436(8)
C10 C11 1.438(8)
C11 C12 1.420(10)
C11 H11 0.9500
C12 C13 1.395(9)
C12 H12 0.9500
C13 C14 1.428(8)
C13 H13 0.9500
C14 H14 0.9500
C15 C16 1.425(9)
C15 H15A 0.99(7)
C15 H15B 0.91(9)
C16 H16A 0.99(10)
C16 H16B 1.07(8)
C17 C18 1.432(8)
C17 H17A 0.83(8)
C17 H17B 0.94(7)
C18 H18A 0.96(7)
C18 H18B 0.96(6)
C21 C29 1.381(8)
C21 C22 1.428(7)
C21 C30 1.481(7)
C22 C26 1.435(7)
C23 C24 1.413(7)
C23 H23 0.9500
C24 C25 1.371(8)
C24 H24 0.9500
C25 C26 1.424(8)
C25 H25 0.9500
C26 C27 1.407(8)
C27 C28 1.380(8)
C27 H27 0.9500
C28 C29 1.406(8)
C28 H28 0.9500
C29 H29 0.9500
C30 C34 1.429(8)
C30 C31 1.454(7)
C31 C32 1.429(9)
C31 H31 0.9500
C32 C33 1.409(9)
C32 H32 0.9500
C33 C34 1.435(8)
C33 H33 0.9500
C34 H34 0.9500
C35 C36 1.428(11)
C35 H35A 1.01(9)
C35 H35B 1.00(10)
C36 H36A 0.86(9)
C36 H36B 1.10(9)
C37 C38 1.433(8)
C37 H37A 0.99(8)
C37 H37B 0.97(8)
C38 H38A 0.96(7)
C38 H38B 0.97(10)
